data_7152793
loop_
_publ_author_name
'Zhang, Xuefeng'
'Jiang, Xiaolong'
'Ding, Chunyong'
'Yao, Qizheng'
'Zhang, Ao'

_publ_section_title
;
 Unexpected N-glycosidation reaction of glycals with 1-amino-anthracene:
 structure revision and application to the synthesis of new analogues of
 marmycin A.
;
_journal_issue 8
_journal_name_full 'Organic &amp; biomolecular chemistry'
_journal_page_first 1383
_journal_page_last 1389
_journal_paper_doi 10.1039/c2ob27020j
_journal_volume 11
_journal_year 2013
_chemical_absolute_configuration ad
_chemical_formula_sum 'C22 H20 Cl3 N O3'
_chemical_formula_weight 452.74
_chemical_name_systematic
;
?
;
_space_group_IT_number 4
_symmetry_cell_setting monoclinic
_symmetry_space_group_name_Hall 'P 2yb'
_symmetry_space_group_name_H-M 'P 1 21 1'
_atom_sites_solution_hydrogens geom
_atom_sites_solution_primary direct
_atom_sites_solution_secondary difmap
_audit_creation_method SHELXL-97
_cell_angle_alpha 90.00
_cell_angle_beta 112.242(2)
_cell_angle_gamma 90.00
_cell_formula_units_Z 2
_cell_length_a 8.5901(8)
_cell_length_b 13.7587(13)
_cell_length_c 9.4392(9)
_cell_measurement_reflns_used 4066
_cell_measurement_temperature 293(2)
_cell_measurement_theta_max 55.958
_cell_measurement_theta_min 5.469
_cell_volume 1032.60(17)
_computing_cell_refinement 'Bruker SMART'
_computing_data_collection 'Bruker SMART'
_computing_data_reduction 'Bruker SHELXTL'
_computing_molecular_graphics 'Bruker SHELXTL'
_computing_publication_material 'Bruker SHELXTL'
_computing_structure_refinement 'SHELXL-97 (Sheldrick, 1997)'
_computing_structure_solution 'SHELXS-97 (Sheldrick, 1990)'
_diffrn_ambient_temperature 293(2)
_diffrn_measured_fraction_theta_full 0.995
_diffrn_measured_fraction_theta_max 0.995
_diffrn_measurement_device_type 'CCD area detector'
_diffrn_measurement_method 'phi and omega scans'
_diffrn_radiation_monochromator graphite
_diffrn_radiation_source 'fine-focus sealed tube'
_diffrn_radiation_type MoK\a
_diffrn_radiation_wavelength 0.71073
_diffrn_reflns_av_R_equivalents 0.0231
_diffrn_reflns_av_sigmaI/netI 0.0297
_diffrn_reflns_limit_h_max 10
_diffrn_reflns_limit_h_min -9
_diffrn_reflns_limit_k_max 13
_diffrn_reflns_limit_k_min -16
_diffrn_reflns_limit_l_max 11
_diffrn_reflns_limit_l_min -11
_diffrn_reflns_number 5629
_diffrn_reflns_theta_full 25.99
_diffrn_reflns_theta_max 25.99
_diffrn_reflns_theta_min 2.33
_exptl_absorpt_coefficient_mu 0.468
_exptl_absorpt_correction_T_max 1.00000
_exptl_absorpt_correction_T_min 0.85964
_exptl_absorpt_correction_type empirical
_exptl_absorpt_process_details sadabs
_exptl_crystal_colour green
_exptl_crystal_density_diffrn 1.456
_exptl_crystal_density_method 'not measured'
_exptl_crystal_description prismatic
_exptl_crystal_F_000 468
_exptl_crystal_size_max 0.358
_exptl_crystal_size_mid 0.311
_exptl_crystal_size_min 0.257
_refine_diff_density_max 0.192
_refine_diff_density_min -0.207
_refine_diff_density_rms 0.045
_refine_ls_abs_structure_details 'Flack H D (1983), Acta Cryst. A39, 876-881'
_refine_ls_abs_structure_Flack -0.09(5)
_refine_ls_extinction_coef 0.063(4)
_refine_ls_extinction_expression Fc^*^=kFc[1+0.001xFc^2^\l^3^/sin(2\q)]^-1/4^
_refine_ls_extinction_method SHELXL
_refine_ls_goodness_of_fit_ref 1.052
_refine_ls_hydrogen_treatment mixed
_refine_ls_matrix_type full
_refine_ls_number_parameters 268
_refine_ls_number_reflns 3234
_refine_ls_number_restraints 2
_refine_ls_restrained_S_all 1.052
_refine_ls_R_factor_all 0.0322
_refine_ls_R_factor_gt 0.0315
_refine_ls_shift/su_max 0.001
_refine_ls_shift/su_mean 0.000
_refine_ls_structure_factor_coef Fsqd
_refine_ls_weighting_details 'calc w=1/[\s^2^(Fo^2^)+(0.0442P)^2^+0.1579P] where P=(Fo^2^+2Fc^2^)/3'
_refine_ls_weighting_scheme calc
_refine_ls_wR_factor_gt 0.0814
_refine_ls_wR_factor_ref 0.0820
_reflns_number_gt 3153
_reflns_number_total 3234
_reflns_threshold_expression >2sigma(I)
_cod_data_source_file c2ob27020j.txt
_cod_data_source_block cd21198
_cod_depositor_comments
;
The following automatic conversions were performed:

'_symmetry_cell_setting' value 'Monoclinic' changed to 'monoclinic'
according to /home/saulius/struct/CIF-dictionaries/cif_core.dic
dictionary named 'cif_core.dic' version 2.4.2 from 2011-04-26.

Automatic conversion script
Id: cif_fix_values 1891 2012-01-12 08:04:46Z andrius 
;
_cod_original_sg_symbol_H-M P2(1)
_cod_database_code 7152793

loop_
_symmetry_equiv_pos_as_xyz
'x, y, z'
'-x, y+1/2, -z'

loop_
_atom_site_label
_atom_site_type_symbol
_atom_site_fract_x
_atom_site_fract_y
_atom_site_fract_z
_atom_site_U_iso_or_equiv
_atom_site_adp_type
_atom_site_occupancy
_atom_site_symmetry_multiplicity
_atom_site_calc_flag
_atom_site_refinement_flags
Cl1 Cl 1.07497(9) 0.48728(6) 0.78324(9) 0.0753(2) Uani 1 1 d .
Cl2 Cl 0.89716(10) 0.39538(6) 0.94998(7) 0.0682(2) Uani 1 1 d .
Cl3 Cl 0.73168(10) 0.43080(7) 0.62566(8) 0.0807(3) Uani 1 1 d .
N1 N 0.6522(2) 1.04953(15) 0.6473(2) 0.0438(4) Uani 1 1 d D
O1 O 0.80849(18) 1.19248(12) 0.75355(17) 0.0437(3) Uani 1 1 d .
O2 O 1.14323(17) 1.19888(12) 0.73454(16) 0.0435(3) Uani 1 1 d .
O3 O 1.3424(2) 1.11093(16) 0.6955(2) 0.0612(5) Uani 1 1 d .
C1 C 1.0623(2) 1.11020(17) 0.7556(2) 0.0379(4) Uani 1 1 d .
H1 H 1.1485 1.0639 0.8160 0.045 Uiso 1 1 calc R
C2 C 0.9548(3) 1.13869(18) 0.8442(2) 0.0421(5) Uani 1 1 d .
H2A H 0.9202 1.0804 0.8822 0.050 Uiso 1 1 calc R
H2B H 1.0216 1.1776 0.9318 0.050 Uiso 1 1 calc R
C3 C 0.7072(2) 1.14159(17) 0.6164(2) 0.0421(5) Uani 1 1 d .
H3 H 0.6077 1.1812 0.5617 0.050 Uiso 1 1 calc R
C4 C 0.8077(3) 1.13083(19) 0.5153(2) 0.0452(5) Uani 1 1 d .
H4A H 0.8482 1.1937 0.4973 0.054 Uiso 1 1 calc R
H4B H 0.7387 1.1027 0.4174 0.054 Uiso 1 1 calc R
C5 C 0.9555(2) 1.06386(16) 0.6011(2) 0.0387(4) Uani 1 1 d .
H5 H 1.0246 1.0542 0.5401 0.046 Uiso 1 1 calc R
C6 C 0.8895(2) 0.96801(16) 0.6288(2) 0.0390(4) Uani 1 1 d .
C7 C 0.9794(2) 0.88091(17) 0.6338(2) 0.0421(5) Uani 1 1 d .
H7 H 1.0761 0.8832 0.6118 0.050 Uiso 1 1 calc R
C8 C 0.9286(3) 0.79466(19) 0.6698(2) 0.0461(5) Uani 1 1 d .
H8 H 0.9883 0.7384 0.6690 0.055 Uiso 1 1 calc R
C9 C 0.7840(3) 0.78951(17) 0.7091(2) 0.0406(4) Uani 1 1 d .
C10 C 0.6896(2) 0.87636(16) 0.7043(2) 0.0374(4) Uani 1 1 d .
C11 C 0.7430(2) 0.96560(16) 0.6579(2) 0.0367(4) Uani 1 1 d .
C12 C 0.7369(3) 0.70277(18) 0.7578(2) 0.0465(5) Uani 1 1 d .
H12 H 0.7948 0.6460 0.7554 0.056 Uiso 1 1 calc R
C13 C 0.6057(3) 0.69875(19) 0.8100(2) 0.0456(5) Uani 1 1 d .
C14 C 0.5134(2) 0.78486(18) 0.8083(2) 0.0430(5) Uani 1 1 d .
C15 C 0.5555(2) 0.87064(17) 0.7533(2) 0.0407(5) Uani 1 1 d .
H15 H 0.4921 0.9261 0.7491 0.049 Uiso 1 1 calc R
C16 C 0.5637(3) 0.6115(2) 0.8705(3) 0.0564(6) Uani 1 1 d .
H16 H 0.6209 0.5542 0.8702 0.068 Uiso 1 1 calc R
C17 C 0.4414(3) 0.6119(2) 0.9281(3) 0.0606(7) Uani 1 1 d .
H17 H 0.4176 0.5552 0.9696 0.073 Uiso 1 1 calc R
C18 C 0.3505(3) 0.6965(2) 0.9261(3) 0.0598(7) Uani 1 1 d .
H18 H 0.2659 0.6953 0.9650 0.072 Uiso 1 1 calc R
C19 C 0.3843(3) 0.7802(2) 0.8682(3) 0.0524(6) Uani 1 1 d .
H19 H 0.3222 0.8357 0.8675 0.063 Uiso 1 1 calc R
C20 C 1.2878(2) 1.18919(19) 0.7117(2) 0.0450(5) Uani 1 1 d .
C21 C 1.3683(3) 1.2843(2) 0.7108(3) 0.0575(6) Uani 1 1 d .
H21A H 1.4879 1.2759 0.7454 0.086 Uiso 1 1 calc R
H21B H 1.3430 1.3285 0.7777 0.086 Uiso 1 1 calc R
H21C H 1.3263 1.3101 0.6087 0.086 Uiso 1 1 calc R
C22 C 0.9206(3) 0.40109(19) 0.7736(2) 0.0492(5) Uani 1 1 d .
H22 H 0.9574 0.3373 0.7520 0.059 Uiso 1 1 calc R
H1A H 0.574(2) 1.0477(19) 0.669(3) 0.039(6) Uiso 1 1 d D

loop_
_atom_site_aniso_label
_atom_site_aniso_U_11
_atom_site_aniso_U_22
_atom_site_aniso_U_33
_atom_site_aniso_U_23
_atom_site_aniso_U_13
_atom_site_aniso_U_12
Cl1 0.0713(4) 0.0738(5) 0.0864(5) 0.0001(4) 0.0364(4) -0.0209(4)
Cl2 0.0971(5) 0.0635(4) 0.0505(3) -0.0014(3) 0.0352(3) -0.0095(4)
Cl3 0.0714(4) 0.0954(6) 0.0583(4) 0.0050(3) 0.0053(3) -0.0057(4)
N1 0.0310(8) 0.0466(11) 0.0609(11) -0.0002(8) 0.0253(8) 0.0029(8)
O1 0.0416(7) 0.0412(9) 0.0537(8) -0.0023(7) 0.0241(6) 0.0039(6)
O2 0.0351(7) 0.0466(9) 0.0521(8) 0.0004(7) 0.0203(6) 0.0009(6)
O3 0.0418(8) 0.0706(13) 0.0799(11) -0.0088(10) 0.0331(8) 0.0037(8)
C1 0.0324(9) 0.0424(12) 0.0399(9) 0.0027(8) 0.0148(7) 0.0031(8)
C2 0.0428(10) 0.0483(12) 0.0392(10) -0.0014(8) 0.0202(8) -0.0002(9)
C3 0.0333(9) 0.0454(12) 0.0480(11) 0.0051(9) 0.0159(8) 0.0089(8)
C4 0.0398(10) 0.0581(15) 0.0377(10) 0.0060(9) 0.0148(8) 0.0038(10)
C5 0.0344(9) 0.0487(12) 0.0371(9) -0.0010(8) 0.0181(8) 0.0043(8)
C6 0.0333(9) 0.0495(13) 0.0344(9) -0.0056(8) 0.0130(7) 0.0014(8)
C7 0.0340(9) 0.0531(14) 0.0436(10) -0.0076(9) 0.0198(8) 0.0056(9)
C8 0.0404(10) 0.0495(13) 0.0497(11) -0.0059(10) 0.0186(8) 0.0096(10)
C9 0.0373(9) 0.0435(12) 0.0391(9) -0.0047(9) 0.0123(7) 0.0038(9)
C10 0.0296(9) 0.0462(12) 0.0338(8) -0.0052(8) 0.0090(7) 0.0015(8)
C11 0.0303(9) 0.0426(12) 0.0360(9) -0.0056(8) 0.0114(7) 0.0032(8)
C12 0.0419(11) 0.0447(12) 0.0491(11) -0.0052(10) 0.0130(9) 0.0037(10)
C13 0.0398(10) 0.0483(13) 0.0402(10) 0.0007(9) 0.0056(8) -0.0028(10)
C14 0.0321(9) 0.0563(14) 0.0377(9) -0.0021(9) 0.0100(7) -0.0045(9)
C15 0.0321(9) 0.0454(13) 0.0431(9) -0.0031(8) 0.0127(7) 0.0043(8)
C16 0.0520(13) 0.0532(15) 0.0546(13) 0.0067(11) 0.0097(10) -0.0054(11)
C17 0.0585(14) 0.0647(17) 0.0509(12) 0.0109(12) 0.0117(11) -0.0147(13)
C18 0.0489(13) 0.081(2) 0.0511(12) 0.0033(12) 0.0203(10) -0.0133(13)
C19 0.0414(11) 0.0665(17) 0.0508(12) 0.0012(11) 0.0190(9) -0.0035(11)
C20 0.0302(9) 0.0619(15) 0.0425(10) 0.0008(10) 0.0133(8) 0.0009(10)
C21 0.0436(11) 0.0701(18) 0.0584(13) 0.0010(12) 0.0188(10) -0.0091(12)
C22 0.0596(13) 0.0430(12) 0.0457(10) -0.0026(9) 0.0208(9) -0.0051(10)

loop_
_atom_type_symbol
_atom_type_description
_atom_type_scat_dispersion_real
_atom_type_scat_dispersion_imag
_atom_type_scat_source
C C 0.0033 0.0016 'International Tables Vol C Tables 4.2.6.8 and 6.1.1.4'
H H 0.0000 0.0000 'International Tables Vol C Tables 4.2.6.8 and 6.1.1.4'
N N 0.0061 0.0033 'International Tables Vol C Tables 4.2.6.8 and 6.1.1.4'
O O 0.0106 0.0060 'International Tables Vol C Tables 4.2.6.8 and 6.1.1.4'
Cl Cl 0.1484 0.1585 'International Tables Vol C Tables 4.2.6.8 and 6.1.1.4'

loop_
_geom_angle_atom_site_label_1
_geom_angle_atom_site_label_2
_geom_angle_atom_site_label_3
_geom_angle
C11 N1 C3 122.70(16)
C11 N1 H1A 119(2)
C3 N1 H1A 118.2(19)
C2 O1 C3 112.43(16)
C20 O2 C1 117.16(17)
O2 C1 C2 106.33(17)
O2 C1 C5 111.30(15)
C2 C1 C5 111.17(15)
O2 C1 H1 109.3
C2 C1 H1 109.3
C5 C1 H1 109.3
O1 C2 C1 112.67(16)
O1 C2 H2A 109.1
C1 C2 H2A 109.1
O1 C2 H2B 109.1
C1 C2 H2B 109.1
H2A C2 H2B 107.8
N1 C3 O1 112.62(17)
N1 C3 C4 110.78(19)
O1 C3 C4 108.60(17)
N1 C3 H3 108.2
O1 C3 H3 108.2
C4 C3 H3 108.2
C3 C4 C5 106.34(16)
C3 C4 H4A 110.5
C5 C4 H4A 110.5
C3 C4 H4B 110.5
C5 C4 H4B 110.5
H4A C4 H4B 108.7
C6 C5 C4 109.29(17)
C6 C5 C1 109.22(16)
C4 C5 C1 109.30(18)
C6 C5 H5 109.7
C4 C5 H5 109.7
C1 C5 H5 109.7
C11 C6 C7 119.8(2)
C11 C6 C5 119.20(18)
C7 C6 C5 120.86(17)
C8 C7 C6 121.82(18)
C8 C7 H7 119.1
C6 C7 H7 119.1
C7 C8 C9 120.3(2)
C7 C8 H8 119.8
C9 C8 H8 119.8
C12 C9 C8 121.2(2)
C12 C9 C10 119.50(19)
C8 C9 C10 119.2(2)
C15 C10 C9 118.02(19)
C15 C10 C11 123.22(18)
C9 C10 C11 118.66(17)
N1 C11 C6 119.83(19)
N1 C11 C10 120.16(16)
C6 C11 C10 119.97(18)
C13 C12 C9 121.7(2)
C13 C12 H12 119.1
C9 C12 H12 119.1
C12 C13 C14 119.1(2)
C12 C13 C16 122.3(2)
C14 C13 C16 118.6(2)
C15 C14 C13 119.25(18)
C15 C14 C19 122.5(2)
C13 C14 C19 118.2(2)
C14 C15 C10 122.32(19)
C14 C15 H15 118.8
C10 C15 H15 118.8
C17 C16 C13 120.5(3)
C17 C16 H16 119.7
C13 C16 H16 119.7
C16 C17 C18 120.8(3)
C16 C17 H17 119.6
C18 C17 H17 119.6
C19 C18 C17 120.7(2)
C19 C18 H18 119.7
C17 C18 H18 119.7
C18 C19 C14 121.2(3)
C18 C19 H19 119.4
C14 C19 H19 119.4
O3 C20 O2 122.4(2)
O3 C20 C21 125.6(2)
O2 C20 C21 112.0(2)
C20 C21 H21A 109.5
C20 C21 H21B 109.5
H21A C21 H21B 109.5
C20 C21 H21C 109.5
H21A C21 H21C 109.5
H21B C21 H21C 109.5
Cl3 C22 Cl2 111.40(14)
Cl3 C22 Cl1 109.83(14)
Cl2 C22 Cl1 109.70(12)
Cl3 C22 H22 108.6
Cl2 C22 H22 108.6
Cl1 C22 H22 108.6

loop_
_geom_bond_atom_site_label_1
_geom_bond_atom_site_label_2
_geom_bond_distance
Cl1 C22 1.755(2)
Cl2 C22 1.753(2)
Cl3 C22 1.742(2)
N1 C11 1.376(3)
N1 C3 1.420(3)
N1 H1A 0.777(17)
O1 C2 1.430(3)
O1 C3 1.439(3)
O2 C20 1.345(2)
O2 C1 1.454(3)
O3 C20 1.207(3)
C1 C2 1.514(3)
C1 C5 1.537(3)
C1 H1 0.9800
C2 H2A 0.9700
C2 H2B 0.9700
C3 C4 1.518(3)
C3 H3 0.9800
C4 C5 1.529(3)
C4 H4A 0.9700
C4 H4B 0.9700
C5 C6 1.497(3)
C5 H5 0.9800
C6 C11 1.386(3)
C6 C7 1.417(3)
C7 C8 1.351(3)
C7 H7 0.9300
C8 C9 1.426(3)
C8 H8 0.9300
C9 C12 1.393(3)
C9 C10 1.435(3)
C10 C15 1.397(3)
C10 C11 1.436(3)
C12 C13 1.391(3)
C12 H12 0.9300
C13 C14 1.422(3)
C13 C16 1.433(3)
C14 C15 1.391(3)
C14 C19 1.424(3)
C15 H15 0.9300
C16 C17 1.353(4)
C16 H16 0.9300
C17 C18 1.398(4)
C17 H17 0.9300
C18 C19 1.352(4)
C18 H18 0.9300
C19 H19 0.9300
C20 C21 1.482(4)
C21 H21A 0.9600
C21 H21B 0.9600
C21 H21C 0.9600
C22 H22 0.9800

loop_
_geom_hbond_atom_site_label_D
_geom_hbond_atom_site_label_H
_geom_hbond_atom_site_label_A
_geom_hbond_distance_DH
_geom_hbond_distance_HA
_geom_hbond_distance_DA
_geom_hbond_angle_DHA
_geom_hbond_site_symmetry_A
N1 H1A O3 0.777(17) 2.267(19) 2.987(2) 154(3) 1_455

loop_
_geom_torsion_atom_site_label_1
_geom_torsion_atom_site_label_2
_geom_torsion_atom_site_label_3
_geom_torsion_atom_site_label_4
_geom_torsion
C20 O2 C1 C2 155.90(16)
C20 O2 C1 C5 -82.9(2)
C3 O1 C2 C1 55.6(2)
O2 C1 C2 O1 72.4(2)
C5 C1 C2 O1 -48.9(3)
C11 N1 C3 O1 -90.1(2)
C11 N1 C3 C4 31.7(3)
C2 O1 C3 N1 58.5(2)
C2 O1 C3 C4 -64.6(2)
N1 C3 C4 C5 -58.2(2)
O1 C3 C4 C5 65.9(2)
C3 C4 C5 C6 59.4(2)
C3 C4 C5 C1 -60.0(2)
O2 C1 C5 C6 174.25(15)
C2 C1 C5 C6 -67.4(2)
O2 C1 C5 C4 -66.22(19)
C2 C1 C5 C4 52.1(2)
C4 C5 C6 C11 -34.9(2)
C1 C5 C6 C11 84.6(2)
C4 C5 C6 C7 148.49(18)
C1 C5 C6 C7 -92.0(2)
C11 C6 C7 C8 -1.5(3)
C5 C6 C7 C8 175.05(19)
C6 C7 C8 C9 -2.0(3)
C7 C8 C9 C12 -175.02(19)
C7 C8 C9 C10 2.3(3)
C12 C9 C10 C15 1.7(3)
C8 C9 C10 C15 -175.68(17)
C12 C9 C10 C11 178.22(17)
C8 C9 C10 C11 0.8(3)
C3 N1 C11 C6 -4.0(3)
C3 N1 C11 C10 173.79(18)
C7 C6 C11 N1 -177.48(17)
C5 C6 C11 N1 5.9(3)
C7 C6 C11 C10 4.7(3)
C5 C6 C11 C10 -171.92(16)
C15 C10 C11 N1 -5.8(3)
C9 C10 C11 N1 177.85(17)
C15 C10 C11 C6 172.01(17)
C9 C10 C11 C6 -4.3(3)
C8 C9 C12 C13 173.89(19)
C10 C9 C12 C13 -3.4(3)
C9 C12 C13 C14 2.3(3)
C9 C12 C13 C16 -175.5(2)
C12 C13 C14 C15 0.6(3)
C16 C13 C14 C15 178.44(19)
C12 C13 C14 C19 -177.36(19)
C16 C13 C14 C19 0.5(3)
C13 C14 C15 C10 -2.3(3)
C19 C14 C15 C10 175.56(18)
C9 C10 C15 C14 1.1(3)
C11 C10 C15 C14 -175.21(17)
C12 C13 C16 C17 176.2(2)
C14 C13 C16 C17 -1.6(3)
C13 C16 C17 C18 1.7(4)
C16 C17 C18 C19 -0.8(4)
C17 C18 C19 C14 -0.3(4)
C15 C14 C19 C18 -177.5(2)
C13 C14 C19 C18 0.4(3)
C1 O2 C20 O3 6.4(3)
C1 O2 C20 C21 -173.04(16)
